data_7708808
loop_
_publ_author_name
'Sun, Hanxu'
'Zhou, Jie'
'Zhang, Zhen'
'He, Mei'
'He, Liancheng'
'Du, Lin'
'Xie, Mingjin'
'Zhao, Qi-Hua'

_publ_section_title
;
 Anion-controlled Zn(II) Coordination Polymers with
 1-(tetrazo-5-yl)-3-(triazo-1-yl) benzene as an Assembling Ligand:
 Synthesis, Characterization, and Efficient Detection of Tryptophan in
 Water
;
_journal_name_full 'Dalton Transactions'
_journal_paper_doi 10.1039/D1DT03045K
_journal_year 2021
_chemical_formula_sum 'C9 H6 Cl N7 Zn'
_chemical_formula_weight 313.03
_space_group_crystal_system monoclinic
_space_group_IT_number 14
_space_group_name_Hall '-P 2ybc'
_space_group_name_H-M_alt 'P 1 21/c 1'
_atom_sites_solution_hydrogens geom
_audit_creation_method SHELXL-2014
_audit_update_record
;
2020-12-19 deposited with the CCDC.	2021-11-12 downloaded from the CCDC.
;
_cell_angle_alpha 90
_cell_angle_beta 104.921(2)
_cell_angle_gamma 90
_cell_formula_units_Z 4
_cell_length_a 9.6998(4)
_cell_length_b 7.6212(4)
_cell_length_c 15.3208(6)
_cell_measurement_reflns_used 3494
_cell_measurement_temperature 149(2)
_cell_measurement_theta_max 26.3107
_cell_measurement_theta_min 3.0062
_cell_volume 1094.39(9)
_computing_cell_refinement 'Bruker SMART'
_computing_data_collection 'Bruker SMART'
_computing_data_reduction 'Bruker SAINT'
_computing_molecular_graphics 'SHELXL-2014 (Sheldrick, 2014)'
_computing_publication_material 'SHELXL-2014 (Sheldrick, 2014)'
_computing_structure_refinement 'SHELXL-2014 (Sheldrick, 2014)'
_computing_structure_solution 'SHELXL-2014 (Sheldrick, 2014)'
_diffrn_ambient_temperature 149(2)
_diffrn_measured_fraction_theta_full 0.986
_diffrn_measured_fraction_theta_max 0.997
_diffrn_measurement_device_type 'CCD area detector'
_diffrn_measurement_method 'phi and omega scans'
_diffrn_radiation_type MoK\a
_diffrn_radiation_wavelength 0.71073
_diffrn_reflns_av_R_equivalents 0.0415
_diffrn_reflns_av_unetI/netI 0.0379
_diffrn_reflns_Laue_measured_fraction_full 0.986
_diffrn_reflns_Laue_measured_fraction_max 0.997
_diffrn_reflns_limit_h_max 11
_diffrn_reflns_limit_h_min -11
_diffrn_reflns_limit_k_max 9
_diffrn_reflns_limit_k_min -9
_diffrn_reflns_limit_l_max 14
_diffrn_reflns_limit_l_min -18
_diffrn_reflns_number 7421
_diffrn_reflns_point_group_measured_fraction_full 0.986
_diffrn_reflns_point_group_measured_fraction_max 0.997
_diffrn_reflns_theta_full 25.242
_diffrn_reflns_theta_max 25.137
_diffrn_reflns_theta_min 2.173
_diffrn_source 'fine-focus sealed tube'
_exptl_absorpt_coefficient_mu 2.479
_exptl_absorpt_correction_T_max 0.640
_exptl_absorpt_correction_T_min 0.585
_exptl_absorpt_correction_type multi-scan
_exptl_crystal_colour yellow
_exptl_crystal_density_diffrn 1.900
_exptl_crystal_description block
_exptl_crystal_F_000 624
_exptl_crystal_size_max 0.220
_exptl_crystal_size_mid 0.200
_exptl_crystal_size_min 0.180
_refine_diff_density_max 0.353
_refine_diff_density_min -0.328
_refine_diff_density_rms 0.079
_refine_ls_extinction_method none
_refine_ls_goodness_of_fit_ref 1.036
_refine_ls_hydrogen_treatment constr
_refine_ls_matrix_type full
_refine_ls_number_parameters 163
_refine_ls_number_reflns 1949
_refine_ls_number_restraints 0
_refine_ls_restrained_S_all 1.036
_refine_ls_R_factor_all 0.0408
_refine_ls_R_factor_gt 0.0283
_refine_ls_shift/su_max 0.001
_refine_ls_shift/su_mean 0.000
_refine_ls_structure_factor_coef Fsqd
_refine_ls_weighting_details 'w=1/[\s^2^(Fo^2^)+(0.0156P)^2^+1.4627P] where P=(Fo^2^+2Fc^2^)/3'
_refine_ls_weighting_scheme calc
_refine_ls_wR_factor_gt 0.0556
_refine_ls_wR_factor_ref 0.0613
_reflns_Friedel_coverage 0.000
_reflns_number_gt 1636
_reflns_number_total 1949
_reflns_threshold_expression 'I > 2\s(I)'
_cod_data_source_file d1dt03045k2.cif
_cod_data_source_block 1
_cod_original_sg_symbol_H-M 'P 21/c'
_cod_database_code 7708808
_shelx_space_group_comment
;
The symmetry employed for this shelxl refinement is uniquely defined
by the following loop, which should always be used as a source of
symmetry information in preference to the above space-group names.
They are only intended as comments.
;
_shelx_estimated_absorpt_t_min 0.612
_shelx_estimated_absorpt_t_max 0.664
_shelxl_version_number 2014-3

loop_
_space_group_symop_operation_xyz
'x, y, z'
'-x, y+1/2, -z+1/2'
'-x, -y, -z'
'x, -y-1/2, z-1/2'

loop_
_atom_site_label
_atom_site_type_symbol
_atom_site_fract_x
_atom_site_fract_y
_atom_site_fract_z
_atom_site_U_iso_or_equiv
_atom_site_adp_type
_atom_site_occupancy
_atom_site_site_symmetry_order
_atom_site_calc_flag
_atom_site_refinement_flags_posn
_atom_site_refinement_flags_adp
_atom_site_refinement_flags_occupancy
_atom_site_disorder_assembly
_atom_site_disorder_group
Zn1 Zn 0.56411(3) 0.28819(5) 0.91305(2) 0.01922(12) Uani 1 1 d . . . . .
Cl1 Cl 0.43038(8) 0.26272(10) 1.00860(5) 0.02671(19) Uani 1 1 d . . . . .
N1 N -0.2285(2) 0.1937(3) 0.48328(15) 0.0193(5) Uani 1 1 d . . . . .
N2 N 0.0071(3) 0.2402(4) 0.52383(16) 0.0286(7) Uani 1 1 d . . . . .
N3 N -0.0349(2) 0.1460(3) 0.58861(15) 0.0194(5) Uani 1 1 d . . . . .
N4 N 0.5120(2) -0.0363(3) 0.68761(15) 0.0186(5) Uani 1 1 d . . . . .
N5 N 0.6552(2) -0.0124(3) 0.71405(15) 0.0210(6) Uani 1 1 d . . . . .
N6 N 0.6872(2) 0.0665(3) 0.79196(16) 0.0231(6) Uani 1 1 d . . . . .
N7 N 0.5664(2) 0.0962(3) 0.81865(15) 0.0194(5) Uani 1 1 d . . . . .
C1 C -0.1122(3) 0.2658(4) 0.4619(2) 0.0272(8) Uani 1 1 d . . . . .
H1 H -0.1175 0.3283 0.4075 0.033 Uiso 1 1 calc R U . . .
C2 C -0.1759(3) 0.1189(4) 0.56330(19) 0.0208(7) Uani 1 1 d . . . . .
H2 H -0.2296 0.0564 0.5970 0.025 Uiso 1 1 calc R U . . .
C3 C 0.0670(3) 0.0972(4) 0.67119(18) 0.0188(6) Uani 1 1 d . . . . .
C4 C 0.2094(3) 0.0889(4) 0.67145(18) 0.0181(6) Uani 1 1 d . . . . .
H4 H 0.2393 0.1154 0.6186 0.022 Uiso 1 1 calc R U . . .
C5 C 0.3084(3) 0.0406(4) 0.75151(19) 0.0179(6) Uani 1 1 d . . . . .
C6 C 0.2637(3) 0.0053(4) 0.82874(19) 0.0198(6) Uani 1 1 d . . . . .
H6 H 0.3310 -0.0291 0.8828 0.024 Uiso 1 1 calc R U . . .
C7 C 0.1206(3) 0.0205(4) 0.82684(19) 0.0236(7) Uani 1 1 d . . . . .
H7 H 0.0906 -0.0002 0.8803 0.028 Uiso 1 1 calc R U . . .
C8 C 0.0210(3) 0.0654(4) 0.74769(19) 0.0230(7) Uani 1 1 d . . . . .
H8 H -0.0774 0.0741 0.7461 0.028 Uiso 1 1 calc R U . . .
C9 C 0.4595(3) 0.0314(4) 0.75264(17) 0.0167(6) Uani 1 1 d . . . . .

loop_
_atom_site_aniso_label
_atom_site_aniso_U_11
_atom_site_aniso_U_22
_atom_site_aniso_U_33
_atom_site_aniso_U_23
_atom_site_aniso_U_13
_atom_site_aniso_U_12
Zn1 0.01227(18) 0.0304(2) 0.01354(18) 0.00043(15) 0.00062(13) -0.00067(15)
Cl1 0.0244(4) 0.0380(5) 0.0201(4) -0.0015(3) 0.0099(3) -0.0016(3)
N1 0.0137(12) 0.0295(14) 0.0135(12) 0.0006(11) 0.0012(10) 0.0010(11)
N2 0.0204(14) 0.0442(18) 0.0195(14) 0.0090(12) 0.0019(11) -0.0026(12)
N3 0.0125(12) 0.0287(14) 0.0166(13) 0.0023(11) 0.0030(10) 0.0009(10)
N4 0.0126(12) 0.0260(14) 0.0155(13) 0.0020(10) 0.0006(10) 0.0003(11)
N5 0.0133(12) 0.0317(15) 0.0166(13) -0.0027(11) 0.0012(10) -0.0018(11)
N6 0.0155(13) 0.0322(15) 0.0209(14) -0.0019(12) 0.0037(10) 0.0004(11)
N7 0.0114(12) 0.0278(14) 0.0183(13) -0.0008(11) 0.0026(10) -0.0009(11)
C1 0.0156(15) 0.045(2) 0.0187(16) 0.0065(14) 0.0000(12) -0.0029(14)
C2 0.0135(14) 0.0290(18) 0.0187(16) -0.0006(13) 0.0022(12) -0.0010(13)
C3 0.0149(15) 0.0225(17) 0.0156(15) 0.0009(12) -0.0024(11) 0.0003(12)
C4 0.0152(15) 0.0253(17) 0.0133(15) -0.0009(12) 0.0030(11) -0.0008(13)
C5 0.0130(14) 0.0209(16) 0.0183(15) -0.0007(12) 0.0015(11) -0.0002(12)
C6 0.0193(15) 0.0227(16) 0.0161(15) 0.0023(13) 0.0021(12) -0.0007(13)
C7 0.0194(16) 0.0352(19) 0.0175(16) 0.0030(14) 0.0071(12) -0.0014(14)
C8 0.0117(15) 0.0351(19) 0.0226(16) 0.0003(14) 0.0051(12) -0.0008(13)
C9 0.0158(15) 0.0214(16) 0.0113(14) 0.0022(12) 0.0008(11) 0.0001(12)

loop_
_atom_type_symbol
_atom_type_description
_atom_type_scat_dispersion_real
_atom_type_scat_dispersion_imag
_atom_type_scat_source
C C 0.0033 0.0016 'International Tables Vol C Tables 4.2.6.8 and 6.1.1.4'
H H 0.0000 0.0000 'International Tables Vol C Tables 4.2.6.8 and 6.1.1.4'
N N 0.0061 0.0033 'International Tables Vol C Tables 4.2.6.8 and 6.1.1.4'
Zn Zn 0.2839 1.4301 'International Tables Vol C Tables 4.2.6.8 and 6.1.1.4'
Cl Cl 0.1484 0.1585 'International Tables Vol C Tables 4.2.6.8 and 6.1.1.4'

loop_
_geom_angle_atom_site_label_1
_geom_angle_atom_site_label_2
_geom_angle_atom_site_label_3
_geom_angle
_geom_angle_site_symmetry_1
_geom_angle_site_symmetry_3
_geom_angle_publ_flag
N1 Zn1 N4 118.36(9) 4_666 2_656 ?
N1 Zn1 N7 103.43(9) 4_666 . ?
N4 Zn1 N7 90.13(9) 2_656 . ?
N1 Zn1 Cl1 109.11(7) 4_666 . ?
N4 Zn1 Cl1 113.70(7) 2_656 . ?
N7 Zn1 Cl1 121.25(7) . . ?
C2 N1 C1 104.4(2) . . ?
C2 N1 Zn1 127.68(19) . 4_465 ?
C1 N1 Zn1 127.76(19) . 4_465 ?
C1 N2 N3 103.4(2) . . ?
C2 N3 N2 110.1(2) . . ?
C2 N3 C3 129.3(2) . . ?
N2 N3 C3 120.5(2) . . ?
C9 N4 N5 106.5(2) . . ?
C9 N4 Zn1 133.46(19) . 2_646 ?
N5 N4 Zn1 117.34(17) . 2_646 ?
N6 N5 N4 108.7(2) . . ?
N5 N6 N7 109.5(2) . . ?
C9 N7 N6 105.7(2) . . ?
C9 N7 Zn1 130.10(19) . . ?
N6 N7 Zn1 119.74(18) . . ?
N2 C1 N1 113.3(3) . . ?
N1 C2 N3 108.8(3) . . ?
C8 C3 C4 122.1(2) . . ?
C8 C3 N3 119.6(2) . . ?
C4 C3 N3 118.3(2) . . ?
C3 C4 C5 118.3(3) . . ?
C6 C5 C4 120.3(3) . . ?
C6 C5 C9 120.9(2) . . ?
C4 C5 C9 118.8(2) . . ?
C7 C6 C5 119.8(3) . . ?
C8 C7 C6 120.6(3) . . ?
C3 C8 C7 118.8(3) . . ?
N4 C9 N7 109.6(2) . . ?
N4 C9 C5 125.7(2) . . ?
N7 C9 C5 124.6(2) . . ?

loop_
_geom_bond_atom_site_label_1
_geom_bond_atom_site_label_2
_geom_bond_distance
_geom_bond_site_symmetry_2
_geom_bond_publ_flag
Zn1 N1 2.027(2) 4_666 ?
Zn1 N4 2.032(2) 2_656 ?
Zn1 N7 2.062(2) . ?
Zn1 Cl1 2.2002(8) . ?
N1 C2 1.329(4) . ?
N1 C1 1.368(4) . ?
N1 Zn1 2.027(2) 4_465 ?
N2 C1 1.308(4) . ?
N2 N3 1.369(3) . ?
N3 C2 1.339(3) . ?
N3 C3 1.439(3) . ?
N4 C9 1.334(3) . ?
N4 N5 1.355(3) . ?
N4 Zn1 2.032(2) 2_646 ?
N5 N6 1.301(3) . ?
N6 N7 1.356(3) . ?
N7 C9 1.342(3) . ?
C3 C8 1.379(4) . ?
C3 C4 1.382(4) . ?
C4 C5 1.399(4) . ?
C5 C6 1.387(4) . ?
C5 C9 1.463(4) . ?
C6 C7 1.385(4) . ?
C7 C8 1.385(4) . ?
